data_1529291
loop_
_publ_author_name
'Yamamura, Masaki'
'Hongo, Daigo'
'Nabeshima, Tatsuya'

_publ_section_title
;
 Twofold fused concave hosts containing two phosphorus atoms: modules for
 the sandwich-type encapsulation of fullerenes in variable cavities
;
_journal_issue 11
_journal_name_full 'Chem. Sci.'
_journal_page_first 6373
_journal_paper_doi 10.1039/C5SC02224J
_journal_volume 6
_journal_year 2015
_chemical_formula_sum 'C164 H98 Cl6 O12 P4'
_chemical_formula_weight 2597.0
_space_group_crystal_system orthorhombic
_space_group_IT_number 18
_space_group_name_Hall 'P 2 2ab'
_space_group_name_H-M_alt 'P 21 21 2'
_symmetry_space_group_name_Hall 'P 2 2ab'
_symmetry_space_group_name_H-M 'P 21 21 2'
_atom_sites_solution_hydrogens geom
_audit_creation_method SHELXL-2014/6
_audit_update_record
;
2015-05-18 deposited with the CCDC.
2015-07-24 downloaded from the CCDC.
;
_cell_angle_alpha 90
_cell_angle_beta 90
_cell_angle_gamma 90
_cell_formula_units_Z 2
_cell_length_a 21.980(5)
_cell_length_b 17.101(4)
_cell_length_c 17.472(4)
_cell_measurement_reflns_used 8544
_cell_measurement_temperature 120(2)
_cell_measurement_theta_max 26.20
_cell_measurement_theta_min 2.61
_cell_volume 6567(3)
_computing_cell_refinement 'Bruker SAINT'
_computing_data_collection 'Bruker APEX2'
_computing_data_reduction 'Bruker SAINT'
_computing_structure_refinement 'SHELXL-2014/6 (Sheldrick, 2014)'
_computing_structure_solution 'SHELXD-2014/6 (Sheldrick, 2014)'
_diffrn_ambient_temperature 120(2)
_diffrn_measured_fraction_theta_full 1.000
_diffrn_measured_fraction_theta_max 0.997
_diffrn_measurement_device_type 'Bruker APEX-II CCD'
_diffrn_measurement_method '\f and \w scans'
_diffrn_radiation_monochromator graphite
_diffrn_radiation_source 'fine-focus sealed tube'
_diffrn_radiation_type MoK\a
_diffrn_radiation_wavelength 0.71073
_diffrn_reflns_av_R_equivalents 0.0485
_diffrn_reflns_av_unetI/netI 0.0521
_diffrn_reflns_laue_measured_fraction_full 1.000
_diffrn_reflns_laue_measured_fraction_max 0.997
_diffrn_reflns_limit_h_max 24
_diffrn_reflns_limit_h_min -26
_diffrn_reflns_limit_k_max 20
_diffrn_reflns_limit_k_min -20
_diffrn_reflns_limit_l_max 21
_diffrn_reflns_limit_l_min -21
_diffrn_reflns_number 41016
_diffrn_reflns_point_group_measured_fraction_full 1.000
_diffrn_reflns_point_group_measured_fraction_max 0.996
_diffrn_reflns_theta_full 25.242
_diffrn_reflns_theta_max 25.597
_diffrn_reflns_theta_min 1.165
_exptl_absorpt_coefficient_mu 0.245
_exptl_absorpt_correction_T_max 0.994
_exptl_absorpt_correction_T_min 0.960
_exptl_absorpt_correction_type empirical
_exptl_crystal_colour black
_exptl_crystal_density_diffrn 1.313
_exptl_crystal_density_method 'not measured'
_exptl_crystal_description block
_exptl_crystal_F_000 2680
_exptl_crystal_size_max 0.300
_exptl_crystal_size_mid 0.150
_exptl_crystal_size_min 0.030
_refine_diff_density_max 0.306
_refine_diff_density_min -0.513
_refine_diff_density_rms 0.053
_refine_ls_abs_structure_details
;
 Flack x determined using 3515 quotients [(I+)-(I-)]/[(I+)+(I-)]
 (Parsons, Flack and Wagner, Acta Cryst. B69 (2013) 249-259).
;
_refine_ls_abs_structure_Flack 0.03(3)
_refine_ls_extinction_method none
_refine_ls_goodness_of_fit_ref 1.073
_refine_ls_hydrogen_treatment constr
_refine_ls_matrix_type full
_refine_ls_number_parameters 880
_refine_ls_number_reflns 12313
_refine_ls_number_restraints 63
_refine_ls_restrained_S_all 1.074
_refine_ls_R_factor_all 0.0771
_refine_ls_R_factor_gt 0.0580
_refine_ls_shift/su_max 0.000
_refine_ls_shift/su_mean 0.000
_refine_ls_structure_factor_coef Fsqd
_refine_ls_weighting_details 'w=1/[\s^2^(Fo^2^)+(0.0400P)^2^+5.0000P] where P=(Fo^2^+2Fc^2^)/3'
_refine_ls_weighting_scheme calc
_refine_ls_wR_factor_gt 0.1234
_refine_ls_wR_factor_ref 0.1303
_reflns_Friedel_coverage 0.820
_reflns_friedel_fraction_full 1.000
_reflns_friedel_fraction_max 0.995
_reflns_number_gt 9412
_reflns_number_total 12313
_reflns_threshold_expression 'I > 2\s(I)'
_cod_data_source_file c5sc02224j2.cif
_cod_data_source_block tbuc70_0ma_sqd
_cod_depositor_comments 'Adding full bibliography for 1529286--1529292.cif.'
_cod_original_cell_volume 6567(2)
_cod_database_code 1529291
_shelx_space_group_comment
;
The symmetry employed for this shelxl refinement is uniquely defined
by the following loop, which should always be used as a source of
symmetry information in preference to the above space-group names.
They are only intended as comments.
;
_shelx_estimated_absorpt_t_min 0.930
_shelx_estimated_absorpt_t_max 0.993
_shelxl_version_number 2014/6

loop_
_space_group_symop_operation_xyz
'x, y, z'
'-x, -y, z'
'x+1/2, -y+1/2, -z'
'-x+1/2, y+1/2, -z'

loop_
_atom_site_label
_atom_site_type_symbol
_atom_site_fract_x
_atom_site_fract_y
_atom_site_fract_z
_atom_site_U_iso_or_equiv
_atom_site_adp_type
_atom_site_occupancy
_atom_site_site_symmetry_order
_atom_site_calc_flag
_atom_site_refinement_flags_posn
_atom_site_refinement_flags_adp
_atom_site_refinement_flags_occupancy
_atom_site_disorder_assembly
_atom_site_disorder_group
P1 P 0.26999(5) 0.24853(7) 0.32698(7) 0.0272(3) Uani 1 1 d . . . . .
P2 P 0.21245(5) 0.25316(7) 0.68401(7) 0.0288(3) Uani 1 1 d . . . . .
O1 O 0.28856(14) 0.37225(19) 0.59360(18) 0.0329(8) Uani 1 1 d . . . . .
Cl1 Cl 0.38468(10) 0.18460(18) 0.91065(15) 0.1140(9) Uani 1 1 d . U . . .
O2 O 0.31244(14) 0.37131(18) 0.44554(18) 0.0304(8) Uani 1 1 d . . . . .
Cl2 Cl 0.27094(13) 0.26384(18) 0.93130(15) 0.1254(10) Uani 1 1 d . U . . .
O3 O 0.25279(15) 0.20229(19) 0.72986(19) 0.0348(8) Uani 1 1 d . . . . .
O4 O 0.17550(15) 0.15174(18) 0.4117(2) 0.0343(8) Uani 1 1 d . . . . .
O5 O 0.15172(15) 0.15221(18) 0.5600(2) 0.0347(8) Uani 1 1 d . . . . .
C1 C 0.22536(18) 0.2554(3) 0.5825(3) 0.0269(10) Uani 1 1 d . . . . .
O6 O 0.31872(14) 0.19343(19) 0.3051(2) 0.0333(8) Uani 1 1 d . . . . .
C2 C 0.25125(19) 0.2546(3) 0.4267(2) 0.0258(9) Uani 1 1 d . . . . .
C3 C 0.2871(2) 0.3489(3) 0.3097(3) 0.0269(10) Uani 1 1 d . . . . .
C4 C 0.3068(2) 0.3958(3) 0.3700(3) 0.0278(10) Uani 1 1 d . . . . .
C5 C 0.2583(2) 0.4003(3) 0.6585(3) 0.0335(11) Uani 1 1 d . . . . .
C6 C 0.2205(2) 0.3554(3) 0.7049(3) 0.0325(11) Uani 1 1 d . . . . .
C7 C 0.2862(2) 0.3824(3) 0.2360(3) 0.0298(11) Uani 1 1 d . . . . .
H1 H 0.2746 0.3503 0.1940 0.036 Uiso 1 1 calc R U . . .
C8 C 0.1947(2) 0.3914(3) 0.7698(3) 0.0372(12) Uani 1 1 d . . . . .
H2 H 0.1704 0.3607 0.8032 0.045 Uiso 1 1 calc R U . . .
C9 C 0.1961(2) 0.2036(3) 0.5354(3) 0.0292(11) Uani 1 1 d . . . . .
C10 C 0.2639(2) 0.3131(3) 0.5516(3) 0.0290(11) Uani 1 1 d . . . . .
C11 C 0.1071(2) 0.1414(3) 0.3093(3) 0.0371(12) Uani 1 1 d . . . . .
H3 H 0.0834 0.1082 0.3410 0.045 Uiso 1 1 calc R U . . .
C12 C 0.2085(2) 0.2025(3) 0.4569(3) 0.0297(11) Uani 1 1 d . . . . .
C13 C 0.2762(2) 0.3123(3) 0.4733(3) 0.0266(10) Uani 1 1 d . . . . .
C14 C 0.1605(2) 0.1730(3) 0.3369(3) 0.0313(11) Uani 1 1 d . . . . .
C15 C 0.1973(2) 0.2199(3) 0.2911(3) 0.0303(11) Uani 1 1 d . . . . .
C16 C 0.3209(2) 0.5030(3) 0.2840(3) 0.0351(12) Uani 1 1 d . . . . .
H4 H 0.3326 0.5558 0.2757 0.042 Uiso 1 1 calc R U . . .
C17 C 0.1354(2) 0.2196(3) 0.6840(3) 0.0308(11) Uani 1 1 d . . . . .
C18 C 0.1775(2) 0.2339(3) 0.2156(3) 0.0374(12) Uani 1 1 d . . . . .
H5 H 0.2022 0.2652 0.1832 0.045 Uiso 1 1 calc R U . . .
C19 C 0.1166(2) 0.1713(3) 0.6248(3) 0.0339(12) Uani 1 1 d . . . . .
C20 C 0.3241(2) 0.4727(3) 0.3577(3) 0.0326(11) Uani 1 1 d . . . . .
H6 H 0.3380 0.5042 0.3989 0.039 Uiso 1 1 calc R U . . .
C21 C 0.2032(3) 0.4703(3) 0.7870(3) 0.0393(13) Uani 1 1 d . . . . .
C22 C 0.3009(2) 0.4587(3) 0.2216(3) 0.0299(11) Uani 1 1 d . . . . .
C23 C 0.0375(2) 0.1970(4) 0.7471(3) 0.0410(14) Uani 1 1 d . . . . .
C24 C 0.0946(2) 0.2317(3) 0.7450(3) 0.0332(12) Uani 1 1 d . . . . .
H7 H 0.1066 0.2647 0.7861 0.040 Uiso 1 1 calc R U . . .
C25 C 0.2959(3) 0.4944(3) 0.1409(3) 0.0378(12) Uani 1 1 d . . . . .
C26 C 0.2415(3) 0.5124(3) 0.7370(3) 0.0443(15) Uani 1 1 d . . . . .
H8 H 0.2487 0.5663 0.7467 0.053 Uiso 1 1 calc R U . . .
C27 C 0.1234(2) 0.2040(4) 0.1867(3) 0.0453(14) Uani 1 1 d . . . . .
C28 C 0.0214(2) 0.1479(3) 0.6871(3) 0.0455(14) Uani 1 1 d . . . . .
H9 H -0.0171 0.1227 0.6882 0.055 Uiso 1 1 calc R U . . .
C29 C 0.0882(2) 0.1578(4) 0.2363(3) 0.0491(15) Uani 1 1 d . . . . .
H10 H 0.0505 0.1374 0.2189 0.059 Uiso 1 1 calc R U . . .
C30 C 0.2686(3) 0.4781(3) 0.6749(3) 0.0401(13) Uani 1 1 d . . . . .
H11 H 0.2947 0.5081 0.6430 0.048 Uiso 1 1 calc R U . . .
C31 C -0.0065(2) 0.2107(4) 0.8142(3) 0.0493(14) Uani 1 1 d . . . . .
C32 C 0.0600(2) 0.1348(3) 0.6258(3) 0.0418(13) Uani 1 1 d . . . . .
H12 H 0.0480 0.1014 0.5851 0.050 Uiso 1 1 calc R U . . .
Cl3 Cl 0.36375(19) 0.3335(3) 0.8362(3) 0.219(2) Uani 1 1 d . U . . .
C33 C -0.0516(5) 0.3710(10) 0.6071(7) 0.129(5) Uani 1 1 d . U . . .
C34 C 0.1022(3) 0.2202(4) 0.1042(3) 0.0595(19) Uani 1 1 d . U . . .
C35 C 0.1719(3) 0.5092(3) 0.8553(3) 0.0498(15) Uani 1 1 d . . . . .
C36 C 0.1757(3) 0.4865(5) 0.4562(6) 0.077(2) Uani 1 1 d . . . . .
C37 C 0.3312(3) 0.2455(5) 0.8691(5) 0.089(2) Uani 1 1 d . U . . .
H13 H 0.3142 0.2175 0.8236 0.106 Uiso 1 1 calc R U . . .
C38 C 0.1755(3) 0.5495(5) 0.4001(5) 0.068(2) Uani 1 1 d . . . . .
C39 C 0.1586(4) 0.4515(4) 0.9197(4) 0.077(2) Uani 1 1 d . . . . .
H14 H 0.1495 0.4803 0.9668 0.116 Uiso 1 1 calc R U . . .
H15 H 0.1942 0.4180 0.9279 0.116 Uiso 1 1 calc R U . . .
H16 H 0.1236 0.4190 0.9057 0.116 Uiso 1 1 calc R U . . .
C40 C 0.1137(4) 0.5465(6) 0.8285(5) 0.106(3) Uani 1 1 d . . . . .
H17 H 0.1226 0.5839 0.7874 0.158 Uiso 1 1 calc R U . . .
H18 H 0.0944 0.5740 0.8714 0.158 Uiso 1 1 calc R U . . .
H19 H 0.0861 0.5061 0.8093 0.158 Uiso 1 1 calc R U . . .
C41 C 0.0114(5) 0.2966(7) 0.5291(11) 0.150(6) Uani 1 1 d . U . . .
C42 C 0.3044(4) 0.4328(4) 0.0789(3) 0.081(2) Uani 1 1 d . . . . .
H20 H 0.3039 0.4580 0.0285 0.121 Uiso 1 1 calc R U . . .
H21 H 0.2712 0.3946 0.0820 0.121 Uiso 1 1 calc R U . . .
H22 H 0.3434 0.4062 0.0864 0.121 Uiso 1 1 calc R U . . .
C43 C 0.0477(6) 0.3473(8) 0.5721(10) 0.151(7) Uani 1 1 d . . . . .
C44 C 0.2327(4) 0.5303(6) 0.1345(4) 0.103(3) Uani 1 1 d . . . . .
H23 H 0.2241 0.5613 0.1805 0.154 Uiso 1 1 calc R U . . .
H24 H 0.2024 0.4886 0.1297 0.154 Uiso 1 1 calc R U . . .
H25 H 0.2309 0.5642 0.0893 0.154 Uiso 1 1 calc R U . . .
C45 C -0.0116(4) 0.1345(5) 0.8604(5) 0.097(3) Uani 1 1 d . . . . .
H26 H -0.0412 0.1415 0.9019 0.145 Uiso 1 1 calc R U . . .
H27 H 0.0281 0.1212 0.8822 0.145 Uiso 1 1 calc R U . . .
H28 H -0.0252 0.0921 0.8267 0.145 Uiso 1 1 calc R U . . .
C46 C 0.1054(5) 0.3791(7) 0.5391(10) 0.142(6) Uani 1 1 d . . . . .
C47 C 0.1533(3) 0.4156(6) 0.4176(10) 0.114(4) Uani 1 1 d . U . . .
C48 C 0.1376(4) 0.4346(9) 0.3432(10) 0.137(6) Uani 1 1 d . . . . .
C49 C 0.0103(6) 0.3918(11) 0.6204(7) 0.156(7) Uani 1 1 d . . . . .
C50 C 0.1526(4) 0.5142(11) 0.3306(5) 0.128(5) Uani 1 1 d . . . . .
C51 C 0.1456(3) 0.6392(5) 0.5000(5) 0.071(2) Uani 1 1 d . . . . .
C52 C 0.1476(3) 0.5789(6) 0.5514(4) 0.079(3) Uani 1 1 d . . . . .
C53 C 0.0984(4) 0.6368(9) 0.3046(7) 0.102(4) Uani 1 1 d . . . . .
C54 C 0.1222(4) 0.6682(6) 0.3705(8) 0.109(4) Uani 1 1 d . . . . .
C55 C 0.0976(5) 0.6961(6) 0.5004(10) 0.125(5) Uani 1 1 d . . . . .
C56 C 0.1614(3) 0.5015(6) 0.5274(6) 0.088(3) Uani 1 1 d . . . . .
C57 C 0.0263(4) 0.4708(9) 0.6396(4) 0.145(8) Uani 1 1 d . . . . .
C58 C 0.0852(6) 0.4956(11) 0.6215(5) 0.140(6) Uani 1 1 d . . . . .
C59 C 0.0831(5) 0.7138(5) 0.4161(10) 0.117(4) Uani 1 1 d . . . . .
C60 C -0.0009(6) 0.3088(9) 0.3290(11) 0.146(7) Uani 1 1 d . . . . .
C61 C 0.0868(6) 0.3950(12) 0.3047(11) 0.168(8) Uani 1 1 d . . . . .
C62 C 0.0490(6) 0.4437(16) 0.2562(8) 0.184(10) Uani 1 1 d . . . . .
C63 C 0.1148(5) 0.5578(13) 0.2830(6) 0.147(6) Uani 1 1 d . . . . .
C64 C 0.1606(3) 0.6255(6) 0.4218(5) 0.078(2) Uani 1 1 d . . . . .
C65 C 0.0147(3) 0.2726(6) 0.8678(4) 0.095(3) Uani 1 1 d . . . . .
H29 H 0.0176 0.3224 0.8404 0.142 Uiso 1 1 calc R U . . .
H30 H 0.0547 0.2584 0.8882 0.142 Uiso 1 1 calc R U . . .
H31 H -0.0144 0.2776 0.9100 0.142 Uiso 1 1 calc R U . . .
C66 C 0.2112(5) 0.5733(5) 0.8892(5) 0.111(4) Uani 1 1 d . . . . .
H32 H 0.2132 0.6174 0.8535 0.167 Uiso 1 1 calc R U . . .
H33 H 0.2523 0.5531 0.8984 0.167 Uiso 1 1 calc R U . . .
H34 H 0.1934 0.5909 0.9377 0.167 Uiso 1 1 calc R U . . .
C67 C 0.1159(4) 0.3584(6) 0.4601(11) 0.131(5) Uani 1 1 d . U . . .
C68 C 0.1227(4) 0.4475(8) 0.5721(8) 0.120(5) Uani 1 1 d . . . . .
C69 C -0.0696(3) 0.2308(5) 0.7847(4) 0.077(2) Uani 1 1 d . . . . .
H35 H -0.0970 0.2394 0.8281 0.116 Uiso 1 1 calc R U . . .
H36 H -0.0849 0.1876 0.7534 0.116 Uiso 1 1 calc R U . . .
H37 H -0.0674 0.2784 0.7536 0.116 Uiso 1 1 calc R U . . .
C70 C 0.1510(6) 0.2474(14) 0.0550(8) 0.088(8) Uani 0.557(19) 1 d . U P A 1
H38 H 0.1341 0.2641 0.0057 0.131 Uiso 0.557(19) 1 calc R U P A 1
H39 H 0.1801 0.2049 0.0467 0.131 Uiso 0.557(19) 1 calc R U P A 1
H40 H 0.1717 0.2917 0.0794 0.131 Uiso 0.557(19) 1 calc R U P A 1
C71 C 0.0219(6) 0.2791(5) 0.4485(14) 0.164(8) Uani 1 1 d . U . . .
C72 C -0.0530(5) 0.3063(7) 0.5454(10) 0.155(6) Uani 1 1 d . U . . .
C73 C 0.0411(9) 0.2481(16) 0.1088(10) 0.092(8) Uani 0.557(19) 1 d . U P A 1
H41 H 0.0404 0.2981 0.1363 0.137 Uiso 0.557(19) 1 calc R U P A 1
H42 H 0.0161 0.2099 0.1363 0.137 Uiso 0.557(19) 1 calc R U P A 1
H43 H 0.0249 0.2555 0.0571 0.137 Uiso 0.557(19) 1 calc R U P A 1
C74 C 0.3422(6) 0.5560(6) 0.1287(5) 0.149(6) Uani 1 1 d . . . . .
H44 H 0.3829 0.5339 0.1364 0.223 Uiso 1 1 calc R U . . .
H45 H 0.3355 0.5987 0.1651 0.223 Uiso 1 1 calc R U . . .
H46 H 0.3389 0.5761 0.0763 0.223 Uiso 1 1 calc R U . . .
C75 C 0.0371(5) 0.6475(10) 0.2829(7) 0.135(6) Uani 1 1 d . . . . .
C76 C 0.0627(6) 0.5244(11) 0.2487(5) 0.141(6) Uani 1 1 d . . . . .
C77 C 0.0255(6) 0.7247(6) 0.3963(13) 0.167(8) Uani 1 1 d . . . . .
C78 C 0.0633(5) 0.3318(9) 0.3448(13) 0.157(8) Uani 1 1 d . . . . .
C79 C 0.0764(4) 0.3135(5) 0.4257(13) 0.150(6) Uani 1 1 d . U . . .
C80 C -0.0104(5) 0.4199(11) 0.2481(5) 0.152(7) Uani 1 1 d . . . . .
C81 C -0.0974(6) 0.4255(9) 0.6081(5) 0.128(5) Uani 1 1 d . U . . .
C82 C 0.0920(10) 0.1303(11) 0.0678(9) 0.101(7) Uani 0.557(19) 1 d . U P A 1
H47 H 0.0646 0.1332 0.0236 0.152 Uiso 0.557(19) 1 calc R U P A 1
H48 H 0.0742 0.0962 0.1069 0.152 Uiso 0.557(19) 1 calc R U P A 1
H49 H 0.1313 0.1089 0.0516 0.152 Uiso 0.557(19) 1 calc R U P A 1
C83 C 0.1090(15) 0.3182(11) 0.0902(11) 0.129(14) Uani 0.443(19) 1 d . U P A 2
H50 H 0.1474 0.3292 0.0638 0.194 Uiso 0.443(19) 1 calc R U P A 2
H51 H 0.1086 0.3450 0.1398 0.194 Uiso 0.443(19) 1 calc R U P A 2
H52 H 0.0749 0.3368 0.0590 0.194 Uiso 0.443(19) 1 calc R U P A 2
C84 C 0.1344(13) 0.1846(18) 0.0470(12) 0.109(11) Uani 0.443(19) 1 d . U P A 2
H53 H 0.1652 0.1501 0.0695 0.163 Uiso 0.443(19) 1 calc R U P A 2
H54 H 0.1545 0.2244 0.0155 0.163 Uiso 0.443(19) 1 calc R U P A 2
H55 H 0.1067 0.1537 0.0151 0.163 Uiso 0.443(19) 1 calc R U P A 2
C85 C 0.0377(13) 0.203(4) 0.0832(17) 0.20(3) Uani 0.443(19) 1 d . U P A 2
H56 H 0.0106 0.2268 0.1213 0.297 Uiso 0.443(19) 1 calc R U P A 2
H57 H 0.0290 0.2255 0.0327 0.297 Uiso 0.443(19) 1 calc R U P A 2
H58 H 0.0314 0.1466 0.0820 0.297 Uiso 0.443(19) 1 calc R U P A 2

loop_
_atom_site_aniso_label
_atom_site_aniso_U_11
_atom_site_aniso_U_22
_atom_site_aniso_U_33
_atom_site_aniso_U_23
_atom_site_aniso_U_13
_atom_site_aniso_U_12
P1 0.0217(5) 0.0199(6) 0.0401(7) -0.0012(6) 0.0019(5) -0.0005(5)
P2 0.0241(6) 0.0230(6) 0.0393(6) 0.0075(6) 0.0013(5) 0.0014(6)
O1 0.0304(18) 0.0319(19) 0.0365(18) -0.0002(16) -0.0021(15) -0.0084(15)
Cl1 0.0670(13) 0.161(3) 0.1137(18) -0.0150(18) -0.0148(13) 0.0020(15)
O2 0.0264(17) 0.0284(18) 0.0363(18) 0.0049(15) -0.0014(14) -0.0104(14)
Cl2 0.126(2) 0.146(2) 0.1039(17) -0.0348(17) 0.0038(15) 0.0375(19)
O3 0.0300(18) 0.0282(19) 0.046(2) 0.0104(16) -0.0040(15) 0.0023(15)
O4 0.0364(19) 0.0182(17) 0.048(2) -0.0006(16) 0.0033(17) -0.0079(14)
O5 0.0348(19) 0.0217(17) 0.048(2) 0.0018(16) 0.0092(16) -0.0045(15)
C1 0.023(2) 0.020(2) 0.038(2) 0.001(2) 0.0006(19) 0.006(2)
O6 0.0246(17) 0.0264(18) 0.049(2) -0.0009(16) 0.0047(15) 0.0019(14)
C2 0.024(2) 0.018(2) 0.036(2) 0.002(2) 0.0006(18) 0.004(2)
C3 0.022(2) 0.020(2) 0.039(3) 0.002(2) -0.001(2) 0.0031(18)
C4 0.019(2) 0.029(3) 0.035(3) 0.001(2) -0.0010(19) 0.000(2)
C5 0.033(3) 0.032(3) 0.036(3) 0.007(2) -0.004(2) -0.002(2)
C6 0.029(3) 0.027(3) 0.041(3) 0.003(2) -0.003(2) 0.001(2)
C7 0.028(2) 0.026(3) 0.036(3) -0.003(2) -0.002(2) -0.001(2)
C8 0.045(3) 0.025(3) 0.042(3) 0.008(2) 0.003(2) -0.004(2)
C9 0.022(2) 0.016(2) 0.049(3) 0.005(2) 0.002(2) 0.0023(19)
C10 0.021(2) 0.026(3) 0.040(3) 0.004(2) -0.005(2) -0.002(2)
C11 0.034(3) 0.029(3) 0.048(3) -0.009(3) 0.011(2) -0.011(2)
C12 0.025(2) 0.018(2) 0.046(3) 0.004(2) 0.001(2) 0.000(2)
C13 0.019(2) 0.021(2) 0.039(3) 0.005(2) 0.000(2) -0.0036(19)
C14 0.027(2) 0.019(2) 0.047(3) -0.007(2) 0.002(2) -0.002(2)
C15 0.023(2) 0.027(2) 0.041(3) -0.009(2) 0.002(2) 0.0019(19)
C16 0.042(3) 0.021(2) 0.042(3) 0.005(2) 0.004(2) -0.008(2)
C17 0.028(2) 0.023(2) 0.042(3) 0.013(2) 0.000(2) 0.0056(19)
C18 0.027(3) 0.036(3) 0.049(3) -0.008(2) 0.002(2) -0.006(2)
C19 0.027(3) 0.024(3) 0.051(3) 0.013(2) 0.007(2) 0.007(2)
C20 0.038(3) 0.021(2) 0.038(3) -0.006(2) -0.004(2) -0.008(2)
C21 0.049(3) 0.030(3) 0.039(3) 0.006(2) 0.000(3) 0.004(2)
C22 0.030(3) 0.025(3) 0.034(3) 0.001(2) 0.002(2) -0.002(2)
C23 0.024(3) 0.052(4) 0.048(3) 0.020(3) 0.001(2) 0.007(2)
C24 0.024(2) 0.033(3) 0.043(3) 0.009(2) -0.002(2) 0.004(2)
C25 0.044(3) 0.035(3) 0.034(3) 0.001(2) -0.001(2) -0.004(2)
C26 0.073(4) 0.026(3) 0.034(3) 0.002(2) -0.004(3) -0.011(3)
C27 0.029(3) 0.061(4) 0.046(3) -0.019(3) 0.004(2) -0.008(3)
C28 0.027(3) 0.052(3) 0.057(3) 0.017(3) 0.004(3) -0.005(2)
C29 0.030(3) 0.057(4) 0.060(4) -0.023(3) 0.006(3) -0.014(3)
C30 0.054(3) 0.032(3) 0.034(3) 0.007(2) -0.002(3) -0.009(2)
C31 0.027(3) 0.074(4) 0.047(3) 0.015(3) 0.002(3) 0.003(3)
C32 0.032(3) 0.035(3) 0.058(3) 0.006(3) -0.003(3) -0.004(2)
Cl3 0.168(3) 0.233(5) 0.257(5) 0.105(4) -0.096(3) -0.121(3)
C33 0.067(6) 0.196(13) 0.123(9) 0.122(9) -0.035(6) -0.057(8)
C34 0.036(3) 0.101(6) 0.041(3) -0.015(3) -0.007(3) -0.011(3)
C35 0.072(4) 0.039(3) 0.038(3) 0.000(3) 0.005(3) -0.001(3)
C36 0.012(3) 0.101(7) 0.117(7) -0.015(6) -0.004(4) 0.011(3)
C37 0.062(5) 0.111(7) 0.093(5) -0.011(6) -0.011(4) -0.019(5)
C38 0.015(3) 0.097(6) 0.093(6) 0.000(5) 0.012(3) -0.013(3)
C39 0.128(7) 0.065(5) 0.039(4) -0.002(3) 0.011(4) 0.007(5)
C40 0.116(7) 0.138(8) 0.063(5) -0.001(5) 0.011(5) 0.074(7)
C41 0.075(7) 0.053(6) 0.320(19) 0.104(9) -0.044(11) -0.002(6)
C42 0.135(7) 0.075(5) 0.033(3) -0.004(3) 0.000(4) 0.049(5)
C43 0.098(9) 0.115(10) 0.239(17) 0.140(12) -0.078(10) -0.040(8)
C44 0.117(7) 0.139(8) 0.051(4) 0.027(5) 0.000(4) 0.077(6)
C45 0.079(5) 0.107(7) 0.104(6) 0.063(5) 0.048(5) 0.030(5)
C46 0.076(7) 0.080(8) 0.271(17) 0.098(10) -0.108(10) -0.020(6)
C47 0.023(4) 0.083(7) 0.237(13) -0.064(9) -0.013(6) 0.022(4)
C48 0.035(5) 0.177(13) 0.197(14) -0.122(12) 0.036(7) 0.001(7)
C49 0.101(9) 0.240(18) 0.127(10) 0.141(11) -0.064(8) -0.088(11)
C50 0.032(4) 0.289(18) 0.062(5) -0.019(8) 0.024(4) -0.023(7)
C51 0.036(4) 0.063(5) 0.115(7) -0.015(5) -0.004(4) -0.021(3)
C52 0.050(4) 0.126(8) 0.062(5) -0.008(5) -0.020(4) -0.044(5)
C53 0.047(5) 0.174(11) 0.085(7) 0.073(8) -0.002(5) -0.040(6)
C54 0.060(6) 0.093(7) 0.174(11) 0.072(8) 0.001(7) -0.034(5)
C55 0.087(8) 0.062(6) 0.227(15) -0.060(8) 0.009(9) -0.038(6)
C56 0.035(4) 0.094(7) 0.136(8) 0.015(7) -0.046(5) -0.008(4)
C57 0.135(10) 0.26(2) 0.040(4) 0.058(7) -0.035(4) -0.140(12)
C58 0.121(10) 0.250(16) 0.048(5) 0.045(8) -0.041(6) -0.099(12)
C59 0.074(7) 0.051(5) 0.226(14) 0.050(7) -0.014(8) -0.028(5)
C60 0.081(8) 0.119(10) 0.240(18) -0.139(12) 0.026(11) -0.022(8)
C61 0.068(8) 0.225(18) 0.210(16) -0.178(15) 0.051(10) -0.011(10)
C62 0.083(9) 0.38(3) 0.088(8) -0.145(14) 0.046(7) -0.066(14)
C63 0.044(6) 0.33(2) 0.066(6) 0.008(10) 0.032(5) -0.036(10)
C64 0.038(4) 0.102(7) 0.093(6) 0.025(5) -0.003(4) -0.042(4)
C65 0.050(4) 0.175(10) 0.060(4) -0.030(5) 0.023(3) -0.018(5)
C66 0.157(9) 0.089(6) 0.088(6) -0.050(5) 0.054(6) -0.058(6)
C67 0.047(5) 0.048(5) 0.297(17) -0.020(9) -0.057(9) 0.032(5)
C68 0.067(6) 0.154(11) 0.139(10) 0.089(9) -0.069(7) -0.040(7)
C69 0.033(3) 0.125(7) 0.073(4) 0.005(5) 0.007(3) 0.018(4)
C70 0.049(7) 0.17(2) 0.047(8) 0.034(12) -0.019(6) -0.040(12)
C71 0.080(9) 0.023(4) 0.39(3) -0.027(10) -0.009(14) 0.010(4)
C72 0.110(9) 0.093(8) 0.261(15) 0.110(9) -0.088(10) -0.081(7)
C73 0.063(11) 0.17(2) 0.044(9) -0.019(10) -0.019(7) 0.053(13)
C74 0.241(13) 0.153(10) 0.052(5) 0.045(6) -0.052(6) -0.143(10)
C75 0.054(6) 0.219(15) 0.133(10) 0.132(11) -0.004(6) -0.022(8)
C76 0.118(11) 0.265(19) 0.041(4) -0.012(7) 0.015(5) -0.095(12)
C77 0.074(8) 0.060(7) 0.37(3) 0.114(11) 0.022(12) -0.004(5)
C78 0.054(6) 0.114(10) 0.30(2) -0.152(14) -0.003(10) 0.024(7)
C79 0.059(6) 0.043(5) 0.35(2) -0.067(9) -0.057(10) 0.030(5)
C80 0.060(6) 0.33(2) 0.068(6) -0.108(9) 0.025(5) -0.083(10)
C81 0.136(10) 0.200(13) 0.047(5) 0.011(7) 0.019(6) -0.108(10)
C82 0.133(17) 0.123(15) 0.049(8) -0.035(9) 0.018(9) -0.033(13)
C83 0.28(4) 0.048(12) 0.062(12) 0.032(10) -0.068(18) -0.015(16)
C84 0.13(3) 0.14(3) 0.061(13) -0.010(16) 0.018(15) 0.04(2)
C85 0.070(16) 0.46(9) 0.07(2) 0.07(3) -0.010(14) -0.09(3)

loop_
_atom_type_symbol
_atom_type_description
_atom_type_scat_dispersion_real
_atom_type_scat_dispersion_imag
_atom_type_scat_source
C C 0.0033 0.0016 'International Tables Vol C Tables 4.2.6.8 and 6.1.1.4'
H H 0.0000 0.0000 'International Tables Vol C Tables 4.2.6.8 and 6.1.1.4'
O O 0.0106 0.0060 'International Tables Vol C Tables 4.2.6.8 and 6.1.1.4'
P P 0.1023 0.0942 'International Tables Vol C Tables 4.2.6.8 and 6.1.1.4'
Cl Cl 0.1484 0.1585 'International Tables Vol C Tables 4.2.6.8 and 6.1.1.4'

loop_
_geom_angle_atom_site_label_1
_geom_angle_atom_site_label_2
_geom_angle_atom_site_label_3
_geom_angle
_geom_angle_site_symmetry_1
_geom_angle_site_symmetry_3
O6 P1 C3 114.7(2) . .
O6 P1 C15 112.5(2) . .
C3 P1 C15 113.2(2) . .
O6 P1 C2 117.1(2) . .
C3 P1 C2 99.0(2) . .
C15 P1 C2 98.7(2) . .
O3 P2 C17 112.3(2) . .
O3 P2 C6 113.8(2) . .
C17 P2 C6 114.0(2) . .
O3 P2 C1 116.9(2) . .
C17 P2 C1 99.0(2) . .
C6 P2 C1 99.4(2) . .
C10 O1 C5 120.1(4) . .
C13 O2 C4 120.3(3) . .
C12 O4 C14 119.8(4) . .
C9 O5 C19 119.3(4) . .
C9 C1 C10 120.4(4) . .
C9 C1 P2 120.4(4) . .
C10 C1 P2 119.2(4) . .
C13 C2 C12 119.7(4) . .
C13 C2 P1 121.3(3) . .
C12 C2 P1 119.0(4) . .
C4 C3 C7 117.5(4) . .
C4 C3 P1 119.5(4) . .
C7 C3 P1 122.9(4) . .
C20 C4 O2 114.2(4) . .
C20 C4 C3 120.9(4) . .
O2 C4 C3 124.9(4) . .
C30 C5 C6 120.6(5) . .
C30 C5 O1 114.9(4) . .
C6 C5 O1 124.5(4) . .
C5 C6 C8 117.9(4) . .
C5 C6 P2 118.6(4) . .
C8 C6 P2 123.3(4) . .
C22 C7 C3 123.5(4) . .
C22 C7 H1 118.2 . .
C3 C7 H1 118.2 . .
C21 C8 C6 122.8(5) . .
C21 C8 H2 118.6 . .
C6 C8 H2 118.6 . .
C1 C9 O5 123.8(4) . .
C1 C9 C12 120.4(4) . .
O5 C9 C12 115.8(4) . .
O1 C10 C13 117.4(4) . .
O1 C10 C1 123.6(4) . .
C13 C10 C1 119.0(4) . .
C29 C11 C14 120.3(5) . .
C29 C11 H3 119.9 . .
C14 C11 H3 119.9 . .
O4 C12 C2 122.6(4) . .
O4 C12 C9 117.8(4) . .
C2 C12 C9 119.6(4) . .
O2 C13 C2 122.8(4) . .
O2 C13 C10 116.8(4) . .
C2 C13 C10 120.4(4) . .
C11 C14 C15 121.2(5) . .
C11 C14 O4 115.3(4) . .
C15 C14 O4 123.4(4) . .
C14 C15 C18 117.2(4) . .
C14 C15 P1 118.4(4) . .
C18 C15 P1 123.9(4) . .
C20 C16 C22 122.4(5) . .
C20 C16 H4 118.8 . .
C22 C16 H4 118.8 . .
C19 C17 C24 117.6(4) . .
C19 C17 P2 118.3(4) . .
C24 C17 P2 123.7(4) . .
C27 C18 C15 122.7(5) . .
C27 C18 H5 118.6 . .
C15 C18 H5 118.6 . .
C17 C19 C32 121.6(5) . .
C17 C19 O5 125.1(4) . .
C32 C19 O5 113.3(5) . .
C4 C20 C16 119.0(5) . .
C4 C20 H6 120.5 . .
C16 C20 H6 120.5 . .
C8 C21 C26 116.2(5) . .
C8 C21 C35 121.8(5) . .
C26 C21 C35 122.0(5) . .
C7 C22 C16 116.6(4) . .
C7 C22 C25 122.0(4) . .
C16 C22 C25 121.4(4) . .
C28 C23 C24 118.0(5) . .
C28 C23 C31 120.4(5) . .
C24 C23 C31 121.5(5) . .
C23 C24 C17 122.1(5) . .
C23 C24 H7 119.0 . .
C17 C24 H7 119.0 . .
C74 C25 C42 107.9(7) . .
C74 C25 C44 109.3(7) . .
C42 C25 C44 109.8(6) . .
C74 C25 C22 111.4(5) . .
C42 C25 C22 111.5(5) . .
C44 C25 C22 107.0(5) . .
C30 C26 C21 122.1(5) . .
C30 C26 H8 119.0 . .
C21 C26 H8 119.0 . .
C18 C27 C29 117.0(5) . .
C18 C27 C34 122.1(5) . .
C29 C27 C34 120.9(5) . .
C32 C28 C23 121.7(5) . .
C32 C28 H9 119.2 . .
C23 C28 H9 119.2 . .
C11 C29 C27 121.5(5) . .
C11 C29 H10 119.3 . .
C27 C29 H10 119.3 . .
C26 C30 C5 120.4(5) . .
C26 C30 H11 119.8 . .
C5 C30 H11 119.8 . .
C65 C31 C69 109.7(6) . .
C65 C31 C45 107.2(6) . .
C69 C31 C45 107.6(6) . .
C65 C31 C23 113.0(5) . .
C69 C31 C23 110.5(5) . .
C45 C31 C23 108.5(5) . .
C28 C32 C19 119.0(5) . .
C28 C32 H12 120.5 . .
C19 C32 H12 120.5 . .
C81 C33 C49 121.9(15) . .
C81 C33 C72 118.8(10) . .
C49 C33 C72 108.1(14) . .
C73 C34 C70 128.5(14) . .
C84 C34 C85 103(2) . .
C84 C34 C27 116.5(11) . .
C73 C34 C27 106.9(8) . .
C70 C34 C27 112.9(6) . .
C85 C34 C27 118.8(12) . .
C73 C34 C82 101.7(12) . .
C70 C34 C82 99.7(12) . .
C27 C34 C82 103.2(8) . .
C84 C34 C83 106.8(17) . .
C85 C34 C83 104(2) . .
C27 C34 C83 106.6(7) . .
C40 C35 C66 107.4(7) . .
C40 C35 C39 109.9(6) . .
C66 C35 C39 106.8(6) . .
C40 C35 C21 109.0(5) . .
C66 C35 C21 111.3(6) . .
C39 C35 C21 112.4(5) . .
C56 C36 C38 119.6(8) . .
C56 C36 C47 121.1(11) . .
C38 C36 C47 107.5(9) . .
Cl1 C37 Cl2 111.3(5) . .
Cl1 C37 Cl3 112.0(4) . .
Cl2 C37 Cl3 111.0(6) . .
Cl1 C37 H13 107.4 . .
Cl2 C37 H13 107.4 . .
Cl3 C37 H13 107.4 . .
C64 C38 C50 122.5(10) . .
C64 C38 C36 120.5(7) . .
C50 C38 C36 104.9(9) . .
C35 C39 H14 109.5 . .
C35 C39 H15 109.5 . .
H14 C39 H15 109.5 . .
C35 C39 H16 109.5 . .
H14 C39 H16 109.5 . .
H15 C39 H16 109.5 . .
C35 C40 H17 109.5 . .
C35 C40 H18 109.5 . .
H17 C40 H18 109.5 . .
C35 C40 H19 109.5 . .
H17 C40 H19 109.5 . .
H18 C40 H19 109.5 . .
C43 C41 C72 112.3(16) . .
C43 C41 C71 123.8(14) . .
C72 C41 C71 111.5(14) . .
C25 C42 H20 109.5 . .
C25 C42 H21 109.5 . .
H20 C42 H21 109.5 . .
C25 C42 H22 109.5 . .
H20 C42 H22 109.5 . .
H21 C42 H22 109.5 . .
C41 C43 C49 108.9(13) . .
C41 C43 C46 120.1(17) . .
C49 C43 C46 122.2(15) . .
C25 C44 H23 109.5 . .
C25 C44 H24 109.5 . .
H23 C44 H24 109.5 . .
C25 C44 H25 109.5 . .
H23 C44 H25 109.5 . .
H24 C44 H25 109.5 . .
C31 C45 H26 109.5 . .
C31 C45 H27 109.5 . .
H26 C45 H27 109.5 . .
C31 C45 H28 109.5 . .
H26 C45 H28 109.5 . .
H27 C45 H28 109.5 . .
C68 C46 C67 125.0(12) . .
C68 C46 C43 112.7(16) . .
C67 C46 C43 114.5(13) . .
C48 C47 C36 108.6(11) . .
C48 C47 C67 119.2(11) . .
C36 C47 C67 120.1(12) . .
C47 C48 C50 108.3(10) . .
C47 C48 C61 120.7(17) . .
C50 C48 C61 123.2(17) . .
C43 C49 C33 109.1(16) . .
C43 C49 C57 120.4(11) . .
C33 C49 C57 120.5(16) . .
C63 C50 C48 118.0(13) . .
C63 C50 C38 119.1(15) . .
C48 C50 C38 110.5(11) . .
C52 C51 C64 119.9(8) . .
C52 C51 C55 122.2(10) . .
C64 C51 C55 106.6(10) . .
C51 C52 C56 121.0(8) . .
C51 C52 C81 116.9(10) . 2_565
C56 C52 C81 107.9(10) . 2_565
C54 C53 C75 122.5(14) . .
C54 C53 C63 119.2(10) . .
C75 C53 C63 106.8(13) . .
C53 C54 C59 117.3(11) . .
C53 C54 C64 123.4(11) . .
C59 C54 C64 106.8(12) . .
C72 C55 C51 123.6(15) 2_565 .
C72 C55 C59 116.2(14) 2_565 .
C51 C55 C59 106.5(10) . .
C36 C56 C52 121.0(9) . .
C36 C56 C68 121.3(11) . .
C52 C56 C68 107.6(11) . .
C58 C57 C49 117.4(14) . .
C58 C57 C57 120.1(16) . 2_565
C49 C57 C57 115.4(12) . 2_565
C81 C58 C57 120.6(17) 2_565 .
C81 C58 C68 109.9(11) 2_565 .
C57 C58 C68 119.2(13) . .
C77 C59 C54 120.9(16) . .
C77 C59 C55 118.5(15) . .
C54 C59 C55 107.8(10) . .
C75 C60 C77 119.4(13) 2_565 2_565
C75 C60 C78 121.4(17) 2_565 .
C77 C60 C78 108.3(18) 2_565 .
C78 C61 C62 122.1(15) . .
C78 C61 C48 114(2) . .
C62 C61 C48 116.0(18) . .
C80 C62 C76 119(2) . .
C80 C62 C61 116(2) . .
C76 C62 C61 119.5(14) . .
C50 C63 C76 121.3(17) . .
C50 C63 C53 119.5(12) . .
C76 C63 C53 106.6(14) . .
C38 C64 C51 117.9(8) . .
C38 C64 C54 116.3(9) . .
C51 C64 C54 112.3(10) . .
C31 C65 H29 109.5 . .
C31 C65 H30 109.5 . .
H29 C65 H30 109.5 . .
C31 C65 H31 109.5 . .
H29 C65 H31 109.5 . .
H30 C65 H31 109.5 . .
C35 C66 H32 109.5 . .
C35 C66 H33 109.5 . .
H32 C66 H33 109.5 . .
C35 C66 H34 109.5 . .
H32 C66 H34 109.5 . .
H33 C66 H34 109.5 . .
C79 C67 C46 118.6(15) . .
C79 C67 C47 121.9(16) . .
C46 C67 C47 114.0(10) . .
C46 C68 C58 125.6(12) . .
C46 C68 C56 118.3(14) . .
C58 C68 C56 106.7(11) . .
C31 C69 H35 109.5 . .
C31 C69 H36 109.5 . .
H35 C69 H36 109.5 . .
C31 C69 H37 109.5 . .
H35 C69 H37 109.5 . .
H36 C69 H37 109.5 . .
C34 C70 H38 109.5 . .
C34 C70 H39 109.5 . .
H38 C70 H39 109.5 . .
C34 C70 H40 109.5 . .
H38 C70 H40 109.5 . .
H39 C70 H40 109.5 . .
C77 C71 C79 119(2) 2_565 .
C77 C71 C41 121.8(15) 2_565 .
C79 C71 C41 109.0(16) . .
C55 C72 C41 129.3(18) 2_565 .
C55 C72 C33 118.3(14) 2_565 .
C41 C72 C33 101.6(11) . .
C34 C73 H41 109.5 . .
C34 C73 H42 109.5 . .
H41 C73 H42 109.5 . .
C34 C73 H43 109.5 . .
H41 C73 H43 109.5 . .
H42 C73 H43 109.5 . .
C25 C74 H44 109.5 . .
C25 C74 H45 109.5 . .
H44 C74 H45 109.5 . .
C25 C74 H46 109.5 . .
H44 C74 H46 109.5 . .
H45 C74 H46 109.5 . .
C60 C75 C53 118.2(15) 2_565 .
C60 C75 C80 117.0(12) 2_565 2_565
C53 C75 C80 113.7(15) . 2_565
C63 C76 C62 121.7(17) . .
C63 C76 C80 111.7(15) . 2_565
C62 C76 C80 117.2(13) . 2_565
C59 C77 C71 123(2) . 2_565
C59 C77 C60 121.7(17) . 2_565
C71 C77 C60 103.9(14) 2_565 2_565
C61 C78 C79 125.3(13) . .
C61 C78 C60 117.6(18) . .
C79 C78 C60 107.8(17) . .
C67 C79 C71 134(2) . .
C67 C79 C78 116.4(15) . .
C71 C79 C78 101.3(14) . .
C62 C80 C75 126(2) . 2_565
C62 C80 C76 122.8(17) . 2_565
C75 C80 C76 101.2(10) 2_565 2_565
C33 C81 C58 121.2(13) . 2_565
C33 C81 C52 120.1(12) . 2_565
C58 C81 C52 107.7(13) 2_565 2_565
C34 C82 H47 109.5 . .
C34 C82 H48 109.5 . .
H47 C82 H48 109.5 . .
C34 C82 H49 109.5 . .
H47 C82 H49 109.5 . .
H48 C82 H49 109.5 . .
C34 C83 H50 109.5 . .
C34 C83 H51 109.5 . .
H50 C83 H51 109.5 . .
C34 C83 H52 109.5 . .
H50 C83 H52 109.5 . .
H51 C83 H52 109.5 . .
C34 C84 H53 109.5 . .
C34 C84 H54 109.5 . .
H53 C84 H54 109.5 . .
C34 C84 H55 109.5 . .
H53 C84 H55 109.5 . .
H54 C84 H55 109.5 . .
C34 C85 H56 109.5 . .
C34 C85 H57 109.5 . .
H56 C85 H57 109.5 . .
C34 C85 H58 109.5 . .
H56 C85 H58 109.5 . .
H57 C85 H58 109.5 . .

loop_
_geom_bond_atom_site_label_1
_geom_bond_atom_site_label_2
_geom_bond_distance
_geom_bond_site_symmetry_2
P1 O6 1.477(3) .
P1 C3 1.783(5) .
P1 C15 1.786(5) .
P1 C2 1.793(4) .
P2 O3 1.478(3) .
P2 C17 1.789(5) .
P2 C6 1.794(5) .
P2 C1 1.797(5) .
O1 C10 1.362(6) .
O1 C5 1.399(6) .
Cl1 C37 1.730(9) .
O2 C13 1.375(5) .
O2 C4 1.390(6) .
Cl2 C37 1.741(8) .
O4 C12 1.380(6) .
O4 C14 1.396(6) .
O5 C9 1.381(5) .
O5 C19 1.409(6) .
C1 C9 1.370(7) .
C1 C10 1.408(6) .
C2 C13 1.392(6) .
C2 C12 1.397(6) .
C3 C4 1.393(6) .
C3 C7 1.411(6) .
C4 C20 1.387(6) .
C5 C30 1.381(7) .
C5 C6 1.391(7) .
C6 C8 1.411(7) .
C7 C22 1.367(6) .
C7 H1 0.9500 .
C8 C21 1.395(7) .
C8 H2 0.9500 .
C9 C12 1.398(7) .
C10 C13 1.393(7) .
C11 C29 1.370(8) .
C11 C14 1.377(7) .
C11 H3 0.9500 .
C14 C15 1.393(7) .
C15 C18 1.408(7) .
C16 C20 1.389(7) .
C16 C22 1.399(7) .
C16 H4 0.9500 .
C17 C19 1.386(7) .
C17 C24 1.408(7) .
C18 C27 1.391(7) .
C18 H5 0.9500 .
C19 C32 1.392(7) .
C20 H6 0.9500 .
C21 C26 1.410(7) .
C21 C35 1.529(8) .
C22 C25 1.541(7) .
C23 C28 1.389(8) .
C23 C24 1.389(7) .
C23 C31 1.538(8) .
C24 H7 0.9500 .
C25 C74 1.479(9) .
C25 C42 1.522(8) .
C25 C44 1.524(9) .
C26 C30 1.370(7) .
C26 H8 0.9500 .
C27 C29 1.404(8) .
C27 C34 1.541(8) .
C28 C32 1.385(8) .
C28 H9 0.9500 .
C29 H10 0.9500 .
C30 H11 0.9500 .
C31 C65 1.487(10) .
C31 C69 1.519(8) .
C31 C45 1.537(9) .
C32 H12 0.9500 .
Cl3 C37 1.763(9) .
C33 C81 1.372(17) .
C33 C49 1.425(14) .
C33 C72 1.54(2) .
C34 C84 1.37(2) .
C34 C73 1.427(18) .
C34 C70 1.451(14) .
C34 C85 1.49(3) .
C34 C82 1.680(18) .
C34 C83 1.699(19) .
C35 C40 1.505(10) .
C35 C66 1.517(9) .
C35 C39 1.525(9) .
C36 C56 1.307(12) .
C36 C38 1.457(11) .
C36 C47 1.473(12) .
C37 H13 1.0000 .
C38 C64 1.392(11) .
C38 C50 1.447(12) .
C39 H14 0.9800 .
C39 H15 0.9800 .
C39 H16 0.9800 .
C40 H17 0.9800 .
C40 H18 0.9800 .
C40 H19 0.9800 .
C41 C43 1.40(2) .
C41 C72 1.453(18) .
C41 C71 1.46(2) .
C42 H20 0.9800 .
C42 H21 0.9800 .
C42 H22 0.9800 .
C43 C49 1.40(2) .
C43 C46 1.494(17) .
C44 H23 0.9800 .
C44 H24 0.9800 .
C44 H25 0.9800 .
C45 H26 0.9800 .
C45 H27 0.9800 .
C45 H28 0.9800 .
C46 C68 1.359(17) .
C46 C67 1.444(18) .
C47 C48 1.384(17) .
C47 C67 1.479(17) .
C48 C50 1.418(18) .
C48 C61 1.470(17) .
C49 C57 1.44(2) .
C50 C63 1.391(18) .
C51 C52 1.367(11) .
C51 C64 1.425(11) .
C51 C55 1.434(13) .
C52 C56 1.422(13) .
C52 C81 1.486(13) 2_565
C53 C54 1.374(15) .
C53 C75 1.411(13) .
C53 C63 1.448(17) .
C54 C59 1.409(16) .
C54 C64 1.432(12) .
C55 C72 1.259(15) 2_565
C55 C59 1.537(16) .
C56 C68 1.479(13) .
C57 C58 1.398(14) .
C57 C57 1.53(3) 2_565
C58 C81 1.395(18) 2_565
C58 C68 1.449(18) .
C59 C77 1.325(16) .
C60 C75 1.36(2) 2_565
C60 C77 1.42(2) 2_565
C60 C78 1.492(17) .
C61 C78 1.39(2) .
C61 C62 1.45(3) .
C62 C80 1.374(14) .
C62 C76 1.42(2) .
C63 C76 1.414(16) .
C65 H29 0.9800 .
C65 H30 0.9800 .
C65 H31 0.9800 .
C66 H32 0.9800 .
C66 H33 0.9800 .
C66 H34 0.9800 .
C67 C79 1.305(14) .
C69 H35 0.9800 .
C69 H36 0.9800 .
C69 H37 0.9800 .
C70 H38 0.9800 .
C70 H39 0.9800 .
C70 H40 0.9800 .
C71 C77 1.39(2) 2_565
C71 C79 1.393(18) .
C72 C55 1.259(15) 2_565
C73 H41 0.9800 .
C73 H42 0.9800 .
C73 H43 0.9800 .
C74 H44 0.9800 .
C74 H45 0.9800 .
C74 H46 0.9800 .
C75 C60 1.36(2) 2_565
C75 C80 1.43(2) 2_565
C76 C80 1.49(2) 2_565
C77 C71 1.39(2) 2_565
C77 C60 1.42(2) 2_565
C78 C79 1.48(2) .
C80 C75 1.43(2) 2_565
C80 C76 1.49(2) 2_565
C81 C58 1.395(18) 2_565
C81 C52 1.486(13) 2_565
C82 H47 0.9800 .
C82 H48 0.9800 .
C82 H49 0.9800 .
C83 H50 0.9800 .
C83 H51 0.9800 .
C83 H52 0.9800 .
C84 H53 0.9800 .
C84 H54 0.9800 .
C84 H55 0.9800 .
C85 H56 0.9800 .
C85 H57 0.9800 .
C85 H58 0.9800 .

loop_
_geom_torsion_atom_site_label_1
_geom_torsion_atom_site_label_2
_geom_torsion_atom_site_label_3
_geom_torsion_atom_site_label_4
_geom_torsion
_geom_torsion_site_symmetry_1
_geom_torsion_site_symmetry_4
O3 P2 C1 C9 89.9(4) . .
C17 P2 C1 C9 -30.9(4) . .
C6 P2 C1 C9 -147.2(4) . .
O3 P2 C1 C10 -92.8(4) . .
C17 P2 C1 C10 146.4(4) . .
C6 P2 C1 C10 30.1(4) . .
O6 P1 C2 C13 96.2(4) . .
C3 P1 C2 C13 -27.6(4) . .
C15 P1 C2 C13 -142.9(4) . .
O6 P1 C2 C12 -87.0(4) . .
C3 P1 C2 C12 149.3(4) . .
C15 P1 C2 C12 33.9(4) . .
O6 P1 C3 C4 -99.7(4) . .
C15 P1 C3 C4 129.4(4) . .
C2 P1 C3 C4 25.8(4) . .
O6 P1 C3 C7 75.4(4) . .
C15 P1 C3 C7 -55.6(4) . .
C2 P1 C3 C7 -159.2(4) . .
C13 O2 C4 C20 153.4(4) . .
C13 O2 C4 C3 -28.1(6) . .
C7 C3 C4 C20 0.6(7) . .
P1 C3 C4 C20 176.0(4) . .
C7 C3 C4 O2 -177.8(4) . .
P1 C3 C4 O2 -2.4(6) . .
C10 O1 C5 C30 -150.4(4) . .
C10 O1 C5 C6 30.0(7) . .
C30 C5 C6 C8 -1.5(7) . .
O1 C5 C6 C8 178.1(4) . .
C30 C5 C6 P2 -176.3(4) . .
O1 C5 C6 P2 3.3(6) . .
O3 P2 C6 C5 96.4(4) . .
C17 P2 C6 C5 -133.0(4) . .
C1 P2 C6 C5 -28.7(4) . .
O3 P2 C6 C8 -78.0(5) . .
C17 P2 C6 C8 52.6(5) . .
C1 P2 C6 C8 156.8(4) . .
C4 C3 C7 C22 -2.9(7) . .
P1 C3 C7 C22 -178.0(4) . .
C5 C6 C8 C21 2.9(8) . .
P2 C6 C8 C21 177.4(4) . .
C10 C1 C9 O5 -171.3(4) . .
P2 C1 C9 O5 6.0(6) . .
C10 C1 C9 C12 6.1(6) . .
P2 C1 C9 C12 -176.6(3) . .
C19 O5 C9 C1 26.7(6) . .
C19 O5 C9 C12 -150.8(4) . .
C5 O1 C10 C13 149.2(4) . .
C5 O1 C10 C1 -28.4(6) . .
C9 C1 C10 O1 171.7(4) . .
P2 C1 C10 O1 -5.6(6) . .
C9 C1 C10 C13 -5.8(7) . .
P2 C1 C10 C13 176.8(3) . .
C14 O4 C12 C2 -31.0(6) . .
C14 O4 C12 C9 146.0(4) . .
C13 C2 C12 O4 170.2(4) . .
P1 C2 C12 O4 -6.7(6) . .
C13 C2 C12 C9 -6.8(7) . .
P1 C2 C12 C9 176.3(3) . .
C1 C9 C12 O4 -176.9(4) . .
O5 C9 C12 O4 0.7(6) . .
C1 C9 C12 C2 0.2(7) . .
O5 C9 C12 C2 177.8(4) . .
C4 O2 C13 C2 26.2(6) . .
C4 O2 C13 C10 -152.5(4) . .
C12 C2 C13 O2 -171.6(4) . .
P1 C2 C13 O2 5.2(6) . .
C12 C2 C13 C10 7.0(7) . .
P1 C2 C13 C10 -176.1(4) . .
O1 C10 C13 O2 0.2(6) . .
C1 C10 C13 O2 177.9(4) . .
O1 C10 C13 C2 -178.5(4) . .
C1 C10 C13 C2 -0.8(7) . .
C29 C11 C14 C15 -2.1(8) . .
C29 C11 C14 O4 -179.5(5) . .
C12 O4 C14 C11 -150.4(4) . .
C12 O4 C14 C15 32.3(6) . .
C11 C14 C15 C18 0.3(7) . .
O4 C14 C15 C18 177.5(4) . .
C11 C14 C15 P1 -172.4(4) . .
O4 C14 C15 P1 4.8(6) . .
O6 P1 C15 C14 91.4(4) . .
C3 P1 C15 C14 -136.6(4) . .
C2 P1 C15 C14 -32.8(4) . .
O6 P1 C15 C18 -80.7(5) . .
C3 P1 C15 C18 51.3(5) . .
C2 P1 C15 C18 155.1(4) . .
O3 P2 C17 C19 -93.6(4) . .
C6 P2 C17 C19 135.0(4) . .
C1 P2 C17 C19 30.4(4) . .
O3 P2 C17 C24 78.5(4) . .
C6 P2 C17 C24 -52.8(5) . .
C1 P2 C17 C24 -157.4(4) . .
C14 C15 C18 C27 0.8(7) . .
P1 C15 C18 C27 173.1(4) . .
C24 C17 C19 C32 -0.9(7) . .
P2 C17 C19 C32 171.7(4) . .
C24 C17 C19 O5 -179.3(4) . .
P2 C17 C19 O5 -6.6(6) . .
C9 O5 C19 C17 -26.5(7) . .
C9 O5 C19 C32 155.1(4) . .
O2 C4 C20 C16 179.4(4) . .
C3 C4 C20 C16 0.8(7) . .
C22 C16 C20 C4 -0.2(8) . .
C6 C8 C21 C26 -2.3(8) . .
C6 C8 C21 C35 176.6(5) . .
C3 C7 C22 C16 3.4(7) . .
C3 C7 C22 C25 -176.5(5) . .
C20 C16 C22 C7 -1.8(8) . .
C20 C16 C22 C25 178.1(5) . .
C28 C23 C24 C17 1.1(7) . .
C31 C23 C24 C17 180.0(5) . .
C19 C17 C24 C23 0.0(7) . .
P2 C17 C24 C23 -172.2(4) . .
C7 C22 C25 C74 -148.8(7) . .
C16 C22 C25 C74 31.3(9) . .
C7 C22 C25 C42 -28.2(7) . .
C16 C22 C25 C42 151.9(6) . .
C7 C22 C25 C44 91.8(7) . .
C16 C22 C25 C44 -88.1(7) . .
C8 C21 C26 C30 0.2(8) . .
C35 C21 C26 C30 -178.6(5) . .
C15 C18 C27 C29 -0.2(8) . .
C15 C18 C27 C34 179.7(5) . .
C24 C23 C28 C32 -1.4(8) . .
C31 C23 C28 C32 179.7(5) . .
C14 C11 C29 C27 2.7(8) . .
C18 C27 C29 C11 -1.5(8) . .
C34 C27 C29 C11 178.5(6) . .
C21 C26 C30 C5 1.1(8) . .
C6 C5 C30 C26 -0.4(8) . .
O1 C5 C30 C26 180.0(5) . .
C28 C23 C31 C65 -172.4(6) . .
C24 C23 C31 C65 8.8(8) . .
C28 C23 C31 C69 -49.0(8) . .
C24 C23 C31 C69 132.2(6) . .
C28 C23 C31 C45 68.8(7) . .
C24 C23 C31 C45 -110.0(7) . .
C23 C28 C32 C19 0.6(8) . .
C17 C19 C32 C28 0.7(7) . .
O5 C19 C32 C28 179.2(4) . .
C18 C27 C34 C84 70.6(18) . .
C29 C27 C34 C84 -109.4(18) . .
C18 C27 C34 C73 -128.7(13) . .
C29 C27 C34 C73 51.2(14) . .
C18 C27 C34 C70 17.9(14) . .
C29 C27 C34 C70 -162.2(12) . .
C18 C27 C34 C85 -165(3) . .
C29 C27 C34 C85 15(3) . .
C18 C27 C34 C82 124.5(9) . .
C29 C27 C34 C82 -55.6(10) . .
C18 C27 C34 C83 -48.4(14) . .
C29 C27 C34 C83 131.5(14) . .
C8 C21 C35 C40 -94.1(7) . .
C26 C21 C35 C40 84.7(8) . .
C8 C21 C35 C66 147.7(7) . .
C26 C21 C35 C66 -33.5(8) . .
C8 C21 C35 C39 28.0(8) . .
C26 C21 C35 C39 -153.2(6) . .
C56 C36 C38 C64 0.6(10) . .
C47 C36 C38 C64 143.8(7) . .
C56 C36 C38 C50 -142.8(7) . .
C47 C36 C38 C50 0.5(8) . .
C72 C41 C43 C49 1.5(14) . .
C71 C41 C43 C49 140.2(13) . .
C72 C41 C43 C46 -146.8(11) . .
C71 C41 C43 C46 -8.1(16) . .
C41 C43 C46 C68 156.0(9) . .
C49 C43 C46 C68 12.0(15) . .
C41 C43 C46 C67 5.1(14) . .
C49 C43 C46 C67 -139.0(14) . .
C56 C36 C47 C48 140.0(9) . .
C38 C36 C47 C48 -2.6(9) . .
C56 C36 C47 C67 -2.2(12) . .
C38 C36 C47 C67 -144.8(8) . .
C36 C47 C48 C50 3.6(11) . .
C67 C47 C48 C50 146.2(9) . .
C36 C47 C48 C61 -146.5(9) . .
C67 C47 C48 C61 -3.9(15) . .
C41 C43 C49 C33 -1.6(13) . .
C46 C43 C49 C33 146.0(10) . .
C41 C43 C49 C57 -147.1(9) . .
C46 C43 C49 C57 0.4(18) . .
C81 C33 C49 C43 -142.2(13) . .
C72 C33 C49 C43 1.0(12) . .
C81 C33 C49 C57 3.3(16) . .
C72 C33 C49 C57 146.5(11) . .
C47 C48 C50 C63 -145.2(9) . .
C61 C48 C50 C63 4.0(16) . .
C47 C48 C50 C38 -3.4(11) . .
C61 C48 C50 C38 145.9(9) . .
C64 C38 C50 C63 0.7(12) . .
C36 C38 C50 C63 143.1(8) . .
C64 C38 C50 C48 -140.7(9) . .
C36 C38 C50 C48 1.7(9) . .
C64 C51 C52 C56 -3.5(10) . .
C55 C51 C52 C56 135.2(9) . .
C64 C51 C52 C81 -138.4(7) . 2_565
C55 C51 C52 C81 0.3(11) . 2_565
C75 C53 C54 C59 -1.3(14) . .
C63 C53 C54 C59 -139.8(10) . .
C75 C53 C54 C64 135.5(11) . .
C63 C53 C54 C64 -3.1(13) . .
C52 C51 C55 C72 -2.7(16) . 2_565
C64 C51 C55 C72 140.6(11) . 2_565
C52 C51 C55 C59 -141.3(9) . .
C64 C51 C55 C59 2.0(9) . .
C38 C36 C56 C52 -2.2(10) . .
C47 C36 C56 C52 -140.4(8) . .
C38 C36 C56 C68 138.8(8) . .
C47 C36 C56 C68 0.6(12) . .
C51 C52 C56 C36 3.8(11) . .
C81 C52 C56 C36 142.2(8) 2_565 .
C51 C52 C56 C68 -141.9(7) . .
C81 C52 C56 C68 -3.4(9) 2_565 .
C43 C49 C57 C58 -12.6(14) . .
C33 C49 C57 C58 -154.2(10) . .
C43 C49 C57 C57 138.2(10) . 2_565
C33 C49 C57 C57 -3.4(12) . 2_565
C49 C57 C58 C81 153.5(9) . 2_565
C57 C57 C58 C81 4.1(11) 2_565 2_565
C49 C57 C58 C68 11.9(14) . .
C57 C57 C58 C68 -137.5(11) 2_565 .
C53 C54 C59 C77 0.9(14) . .
C64 C54 C59 C77 -142.4(10) . .
C53 C54 C59 C55 141.8(9) . .
C64 C54 C59 C55 -1.5(10) . .
C72 C55 C59 C77 -0.6(16) 2_565 .
C51 C55 C59 C77 141.6(11) . .
C72 C55 C59 C54 -142.5(9) 2_565 .
C51 C55 C59 C54 -0.3(10) . .
C47 C48 C61 C78 -8.7(15) . .
C50 C48 C61 C78 -154.4(12) . .
C47 C48 C61 C62 141.3(13) . .
C50 C48 C61 C62 -4.3(16) . .
C78 C61 C62 C80 -4.6(18) . .
C48 C61 C62 C80 -152.2(11) . .
C78 C61 C62 C76 147.5(13) . .
C48 C61 C62 C76 0.0(16) . .
C48 C50 C63 C76 0.6(15) . .
C38 C50 C63 C76 -137.9(12) . .
C48 C50 C63 C53 137.5(12) . .
C38 C50 C63 C53 -1.1(13) . .
C54 C53 C63 C50 2.3(14) . .
C75 C53 C63 C50 -142.1(9) . .
C54 C53 C63 C76 144.7(9) . .
C75 C53 C63 C76 0.3(12) . .
C50 C38 C64 C51 136.5(8) . .
C36 C38 C64 C51 -0.3(9) . .
C50 C38 C64 C54 -1.3(10) . .
C36 C38 C64 C54 -138.2(7) . .
C52 C51 C64 C38 1.8(9) . .
C55 C51 C64 C38 -142.6(7) . .
C52 C51 C64 C54 141.2(7) . .
C55 C51 C64 C54 -3.1(9) . .
C53 C54 C64 C38 2.6(12) . .
C59 C54 C64 C38 143.1(8) . .
C53 C54 C64 C51 -137.6(9) . .
C59 C54 C64 C51 2.9(9) . .
C68 C46 C67 C79 -148.6(10) . .
C43 C46 C67 C79 -1.7(15) . .
C68 C46 C67 C47 5.7(14) . .
C43 C46 C67 C47 152.6(8) . .
C48 C47 C67 C79 14.3(13) . .
C36 C47 C67 C79 152.7(9) . .
C48 C47 C67 C46 -139.0(11) . .
C36 C47 C67 C46 -0.7(12) . .
C67 C46 C68 C58 134.3(14) . .
C43 C46 C68 C58 -13.1(14) . .
C67 C46 C68 C56 -7.5(14) . .
C43 C46 C68 C56 -154.9(8) . .
C81 C58 C68 C46 -143.8(10) 2_565 .
C57 C58 C68 C46 1.6(17) . .
C81 C58 C68 C56 1.6(11) 2_565 .
C57 C58 C68 C56 147.0(9) . .
C36 C56 C68 C46 4.1(13) . .
C52 C56 C68 C46 149.6(8) . .
C36 C56 C68 C58 -144.3(9) . .
C52 C56 C68 C58 1.3(9) . .
C43 C41 C71 C77 -137.2(13) . 2_565
C72 C41 C71 C77 1.8(17) . 2_565
C43 C41 C71 C79 6.7(17) . .
C72 C41 C71 C79 145.7(9) . .
C43 C41 C72 C55 141.5(13) . 2_565
C71 C41 C72 C55 -2.4(17) . 2_565
C43 C41 C72 C33 -0.8(12) . .
C71 C41 C72 C33 -144.7(10) . .
C81 C33 C72 C55 -3.1(15) . 2_565
C49 C33 C72 C55 -147.7(10) . 2_565
C81 C33 C72 C41 144.4(10) . .
C49 C33 C72 C41 -0.1(11) . .
C54 C53 C75 C60 0.6(16) . 2_565
C63 C53 C75 C60 143.4(12) . 2_565
C54 C53 C75 C80 -142.4(11) . 2_565
C63 C53 C75 C80 0.4(12) . 2_565
C50 C63 C76 C62 -4.9(17) . .
C53 C63 C76 C62 -146.5(12) . .
C50 C63 C76 C80 140.6(11) . 2_565
C53 C63 C76 C80 -1.0(12) . 2_565
C80 C62 C76 C63 155.8(10) . .
C61 C62 C76 C63 4.5(17) . .
C80 C62 C76 C80 12.1(14) . 2_565
C61 C62 C76 C80 -139.3(12) . 2_565
C54 C59 C77 C71 137.0(15) . 2_565
C55 C59 C77 C71 0.2(19) . 2_565
C54 C59 C77 C60 0.1(16) . 2_565
C55 C59 C77 C60 -136.8(14) . 2_565
C62 C61 C78 C79 -134.8(15) . .
C48 C61 C78 C79 13.3(16) . .
C62 C61 C78 C60 7.6(17) . .
C48 C61 C78 C60 155.7(9) . .
C75 C60 C78 C61 -6.5(17) 2_565 .
C77 C60 C78 C61 -150.4(13) 2_565 .
C75 C60 C78 C79 142.0(13) 2_565 .
C77 C60 C78 C79 -1.9(13) 2_565 .
C46 C67 C79 C71 1(2) . .
C47 C67 C79 C71 -151.0(14) . .
C46 C67 C79 C78 142.0(12) . .
C47 C67 C79 C78 -10.2(13) . .
C77 C71 C79 C67 141.8(15) 2_565 .
C41 C71 C79 C67 -3.4(19) . .
C77 C71 C79 C78 -2.8(13) 2_565 .
C41 C71 C79 C78 -148.1(11) . .
C61 C78 C79 C67 -4.0(16) . .
C60 C78 C79 C67 -149.4(10) . .
C61 C78 C79 C71 148.1(11) . .
C60 C78 C79 C71 2.7(12) . .
C76 C62 C80 C75 -152.4(14) . 2_565
C61 C62 C80 C75 0.0(17) . 2_565
C76 C62 C80 C76 -13.8(15) . 2_565
C61 C62 C80 C76 138.6(14) . 2_565
C49 C33 C81 C58 0.7(16) . 2_565
C72 C33 C81 C58 -138.7(10) . 2_565
C49 C33 C81 C52 140.4(11) . 2_565
C72 C33 C81 C52 0.9(13) . 2_565

loop_
_platon_squeeze_void_nr
_platon_squeeze_void_average_x
_platon_squeeze_void_average_y
_platon_squeeze_void_average_z
_platon_squeeze_void_volume
_platon_squeeze_void_count_electrons
_platon_squeeze_void_content
1 0.000 0.000 0.306 284 65 ' '
2 0.500 0.000 -0.017 87 18 ' '
3 0.500 0.000 0.559 36 1 ' '
4 0.154 0.017 0.161 6 0 ' '
5 0.306 0.250 0.095 7 0 ' '
6 0.806 0.250 0.905 7 0 ' '
7 0.500 0.500 0.694 284 65 ' '
8 1.000 0.500 0.017 87 18 ' '
9 1.000 0.500 0.441 36 1 ' '
10 0.654 0.483 0.839 6 0 ' '
11 0.346 0.517 0.839 6 0 ' '
12 0.694 0.750 0.095 7 0 ' '
13 0.194 0.750 0.905 7 0 ' '
14 0.846 0.983 0.161 5 0 ' '
